data_4079583
loop_
_publ_author_name
'Peryshkov, Dmitry V.'
'Schrock, Richard R.'

_publ_section_title
;
 Synthesis of Tungsten Oxo Alkylidene Complexes
;
_journal_issue 20
_journal_name_full Organometallics
_journal_page_first 7278
_journal_paper_doi 10.1021/om3008579
_journal_volume 31
_journal_year 2012
_chemical_formula_sum 'C49 H46 F10 N O2 P W'
_chemical_formula_weight 1085.69
_chemical_name_systematic
; 
 ? 
;
_space_group_IT_number 14
_symmetry_cell_setting monoclinic
_symmetry_space_group_name_Hall '-P 2ybc'
_symmetry_space_group_name_H-M 'P 1 21/c 1'
_atom_sites_solution_hydrogens geom
_atom_sites_solution_primary direct
_atom_sites_solution_secondary difmap
_audit_creation_method SHELXL-97
_cell_angle_alpha 90.00
_cell_angle_beta 95.3650(10)
_cell_angle_gamma 90.00
_cell_formula_units_Z 4
_cell_length_a 12.0498(5)
_cell_length_b 21.0063(10)
_cell_length_c 17.9963(8)
_cell_measurement_reflns_used 9963
_cell_measurement_temperature 100(2)
_cell_measurement_theta_max 30.62
_cell_measurement_theta_min 2.75
_cell_volume 4535.3(4)
_computing_cell_refinement 'SAINT 7.46A (Bruker-AXS, 2010)'
_computing_data_collection 'APEX2 v2010.7.0 (Bruker-AXS, 2010)'
_computing_data_reduction 'SAINT 7.46A (Bruker-AXS, 2010)'
_computing_molecular_graphics 'Bruker SHELXTL'
_computing_publication_material 'Bruker SHELXTL'
_computing_structure_refinement 'SHELXL-97 (Sheldrick, 2008)'
_computing_structure_solution 'SHELXS-97 (Sheldrick, 2008)'
_diffrn_ambient_temperature 100(2)
_diffrn_detector_area_resol_mean 8.3
_diffrn_measured_fraction_theta_full 0.998
_diffrn_measured_fraction_theta_max 0.998
_diffrn_measurement_device_type 'Bruker Smart APEX2 CCD'
_diffrn_measurement_method '\f and \w scans'
_diffrn_radiation_monochromator graphite
_diffrn_radiation_source 'fine-focus sealed tube'
_diffrn_radiation_type MoK\a
_diffrn_radiation_wavelength 0.71073
_diffrn_reflns_av_R_equivalents 0.0367
_diffrn_reflns_av_sigmaI/netI 0.0300
_diffrn_reflns_limit_h_max 17
_diffrn_reflns_limit_h_min -17
_diffrn_reflns_limit_k_max 30
_diffrn_reflns_limit_k_min -12
_diffrn_reflns_limit_l_max 25
_diffrn_reflns_limit_l_min -25
_diffrn_reflns_number 120239
_diffrn_reflns_theta_full 30.62
_diffrn_reflns_theta_max 30.62
_diffrn_reflns_theta_min 1.49
_exptl_absorpt_coefficient_mu 2.664
_exptl_absorpt_correction_T_max 0.878
_exptl_absorpt_correction_T_min 0.722
_exptl_absorpt_correction_type multi-scan
_exptl_absorpt_process_details 'SADABS (Sheldrick, 2009)'
_exptl_crystal_colour yellow
_exptl_crystal_density_diffrn 1.590
_exptl_crystal_density_meas ?
_exptl_crystal_density_method 'not measured'
_exptl_crystal_description block
_exptl_crystal_F_000 2168
_exptl_crystal_size_max 0.168
_exptl_crystal_size_mid 0.095
_exptl_crystal_size_min 0.068
_refine_diff_density_max 1.809
_refine_diff_density_min -0.862
_refine_diff_density_rms 0.079
_refine_ls_extinction_method none
_refine_ls_goodness_of_fit_ref 1.066
_refine_ls_hydrogen_treatment mixed
_refine_ls_matrix_type full
_refine_ls_number_parameters 591
_refine_ls_number_reflns 13947
_refine_ls_number_restraints 1
_refine_ls_restrained_S_all 1.066
_refine_ls_R_factor_all 0.0297
_refine_ls_R_factor_gt 0.0259
_refine_ls_shift/su_max 0.002
_refine_ls_shift/su_mean 0.000
_refine_ls_structure_factor_coef Fsqd
_refine_ls_weighting_details 'calc w=1/[\s^2^(Fo^2^)+(0.0001P)^2^+5.7349P] where P=(Fo^2^+2Fc^2^)/3'
_refine_ls_weighting_scheme calc
_refine_ls_wR_factor_gt 0.0559
_refine_ls_wR_factor_ref 0.0573
_reflns_number_gt 12698
_reflns_number_total 13947
_reflns_threshold_expression >2sigma(I)
_cod_data_source_file om3008579_si_002.cif
_cod_data_source_block X8_12046
_cod_depositor_comments
;
The following automatic conversions were performed:

'_symmetry_cell_setting' value 'Monoclinic' changed to 'monoclinic'
according to /home/saulius/struct/CIF-dictionaries/cif_core.dic
dictionary named 'cif_core.dic' version 2.4.2 from 2011-04-26.

Automatic conversion script
Id: cif_fix_values 1891 2012-01-12 08:04:46Z andrius 

The following automatic conversions were performed:

'_exptl_crystal_density_meas' value 'not measured' was changed to '?'
- the value is perceived as not measured.

Automatic conversion script
Id: cif_fix_values 3008 2015-01-20 13:52:24Z robertas 
;
_cod_original_sg_symbol_H-M P2(1)/c
_cod_database_code 4079583

loop_
_symmetry_equiv_pos_as_xyz
'x, y, z'
'-x, y+1/2, -z+1/2'
'-x, -y, -z'
'x, -y-1/2, z-1/2'

loop_
_atom_site_label
_atom_site_type_symbol
_atom_site_fract_x
_atom_site_fract_y
_atom_site_fract_z
_atom_site_U_iso_or_equiv
_atom_site_adp_type
_atom_site_occupancy
_atom_site_symmetry_multiplicity
_atom_site_calc_flag
_atom_site_refinement_flags
W1 W 0.574713(6) 0.193827(4) 0.263599(4) 0.01967(3) Uani 1 1 d .
P1 P 0.53726(5) 0.30692(3) 0.30874(3) 0.02429(11) Uani 1 1 d .
F1 F 0.40442(11) 0.20225(6) 0.15042(7) 0.0269(3) Uani 1 1 d .
F10 F 0.65850(11) 0.15056(6) 0.07277(7) 0.0277(3) Uani 1 1 d .
F4 F 0.36786(11) -0.02978(7) 0.01788(7) 0.0317(3) Uani 1 1 d .
F5 F 0.52367(10) -0.01143(6) 0.13100(7) 0.0284(3) Uani 1 1 d .
F6 F 0.68083(12) 0.01236(7) 0.28029(7) 0.0340(3) Uani 1 1 d .
F2 F 0.24737(11) 0.18195(7) 0.03629(7) 0.0324(3) Uani 1 1 d .
F3 F 0.22428(12) 0.06544(7) -0.02943(7) 0.0360(3) Uani 1 1 d .
F9 F 0.85749(11) 0.10925(7) 0.03769(7) 0.0343(3) Uani 1 1 d .
F7 F 0.87999(13) -0.02887(7) 0.24463(8) 0.0392(3) Uani 1 1 d .
F8 F 0.96959(11) 0.01880(8) 0.12236(8) 0.0383(3) Uani 1 1 d .
O1 O 0.62736(14) 0.23889(8) 0.19595(8) 0.0298(3) Uani 1 1 d .
O2 O 0.44662(11) 0.16721(7) 0.31612(7) 0.0198(3) Uani 1 1 d .
N1 N 0.56058(14) 0.10867(9) 0.19944(9) 0.0214(3) Uani 1 1 d .
C1 C 0.70592(17) 0.17790(11) 0.32772(11) 0.0258(4) Uani 1 1 d D
H1 H 0.684(2) 0.1525(11) 0.3690(10) 0.031 Uiso 1 1 d D
C49 C 0.65414(19) 0.36048(11) 0.30073(12) 0.0275(4) Uani 1 1 d .
C2 C 0.83023(18) 0.19252(13) 0.33568(13) 0.0335(5) Uani 1 1 d .
C3 C 0.85654(19) 0.22968(13) 0.40866(13) 0.0332(5) Uani 1 1 d .
H3A H 0.8112 0.2684 0.4075 0.050 Uiso 1 1 calc R
H3B H 0.9357 0.2412 0.4142 0.050 Uiso 1 1 calc R
H3C H 0.8395 0.2031 0.4509 0.050 Uiso 1 1 calc R
C4 C 0.8656(2) 0.23174(19) 0.27111(15) 0.0550(9) Uani 1 1 d .
H4A H 0.8466 0.2088 0.2242 0.083 Uiso 1 1 calc R
H4B H 0.9462 0.2390 0.2780 0.083 Uiso 1 1 calc R
H4C H 0.8267 0.2728 0.2694 0.083 Uiso 1 1 calc R
C5 C 0.8959(2) 0.12946(16) 0.3421(2) 0.0531(8) Uani 1 1 d .
H5A H 0.8667 0.1026 0.3803 0.080 Uiso 1 1 calc R
H5B H 0.9749 0.1384 0.3562 0.080 Uiso 1 1 calc R
H5C H 0.8877 0.1073 0.2940 0.080 Uiso 1 1 calc R
C6 C 0.38215(16) 0.16766(10) 0.37419(10) 0.0194(3) Uani 1 1 d .
C7 C 0.42698(16) 0.14389(10) 0.44395(11) 0.0214(4) Uani 1 1 d .
C8 C 0.36328(18) 0.14772(11) 0.50457(11) 0.0272(4) Uani 1 1 d .
H8 H 0.3941 0.1329 0.5520 0.033 Uiso 1 1 calc R
C9 C 0.25662(19) 0.17239(12) 0.49769(12) 0.0297(5) Uani 1 1 d .
H9 H 0.2152 0.1755 0.5399 0.036 Uiso 1 1 calc R
C10 C 0.21110(17) 0.19248(11) 0.42818(12) 0.0264(4) Uani 1 1 d .
H10 H 0.1367 0.2079 0.4229 0.032 Uiso 1 1 calc R
C11 C 0.27138(16) 0.19075(10) 0.36554(11) 0.0213(4) Uani 1 1 d .
C12 C 0.21223(16) 0.21108(11) 0.29247(11) 0.0235(4) Uani 1 1 d .
C13 C 0.18447(17) 0.16434(11) 0.23746(12) 0.0259(4) Uani 1 1 d .
C14 C 0.12015(18) 0.18148(13) 0.17214(12) 0.0307(5) Uani 1 1 d .
H14 H 0.0997 0.1497 0.1359 0.037 Uiso 1 1 calc R
C15 C 0.08500(17) 0.24412(13) 0.15854(12) 0.0305(5) Uani 1 1 d .
C16 C 0.11314(18) 0.28896(12) 0.21257(13) 0.0300(5) Uani 1 1 d .
H16 H 0.0912 0.3319 0.2035 0.036 Uiso 1 1 calc R
C17 C 0.17325(17) 0.27348(11) 0.28077(12) 0.0265(4) Uani 1 1 d .
C18 C 0.2170(2) 0.09592(12) 0.25001(13) 0.0314(5) Uani 1 1 d .
H18A H 0.1883 0.0706 0.2067 0.047 Uiso 1 1 calc R
H18B H 0.1854 0.0801 0.2947 0.047 Uiso 1 1 calc R
H18C H 0.2984 0.0925 0.2568 0.047 Uiso 1 1 calc R
C19 C 0.0120(2) 0.26003(15) 0.08813(14) 0.0397(6) Uani 1 1 d .
H19A H -0.0651 0.2478 0.0941 0.060 Uiso 1 1 calc R
H19B H 0.0384 0.2368 0.0460 0.060 Uiso 1 1 calc R
H19C H 0.0154 0.3059 0.0786 0.060 Uiso 1 1 calc R
C20 C 0.1879(2) 0.32489(12) 0.33959(14) 0.0335(5) Uani 1 1 d .
H20A H 0.1161 0.3335 0.3591 0.050 Uiso 1 1 calc R
H20B H 0.2152 0.3638 0.3175 0.050 Uiso 1 1 calc R
H20C H 0.2418 0.3107 0.3804 0.050 Uiso 1 1 calc R
C21 C 0.53752(16) 0.11123(10) 0.45639(11) 0.0227(4) Uani 1 1 d .
C22 C 0.62444(18) 0.13868(12) 0.50337(11) 0.0276(4) Uani 1 1 d .
C23 C 0.72295(19) 0.10456(13) 0.52008(12) 0.0320(5) Uani 1 1 d .
H23 H 0.7814 0.1233 0.5518 0.038 Uiso 1 1 calc R
C24 C 0.73793(19) 0.04444(13) 0.49191(13) 0.0336(5) Uani 1 1 d .
C25 C 0.65174(18) 0.01836(12) 0.44457(12) 0.0281(4) Uani 1 1 d .
H25 H 0.6614 -0.0227 0.4240 0.034 Uiso 1 1 calc R
C26 C 0.55200(17) 0.05041(11) 0.42643(11) 0.0246(4) Uani 1 1 d .
C27 C 0.46167(18) 0.01873(11) 0.37611(12) 0.0278(4) Uani 1 1 d .
H27A H 0.4613 0.0362 0.3256 0.042 Uiso 1 1 calc R
H27B H 0.3893 0.0266 0.3951 0.042 Uiso 1 1 calc R
H27C H 0.4756 -0.0272 0.3749 0.042 Uiso 1 1 calc R
C28 C 0.6183(2) 0.20569(13) 0.53201(13) 0.0358(5) Uani 1 1 d .
H28A H 0.6364 0.2356 0.4931 0.054 Uiso 1 1 calc R
H28B H 0.6716 0.2109 0.5761 0.054 Uiso 1 1 calc R
H28C H 0.5427 0.2142 0.5455 0.054 Uiso 1 1 calc R
C29 C 0.8442(2) 0.00734(16) 0.51156(17) 0.0485(7) Uani 1 1 d .
H29A H 0.8284 -0.0295 0.5423 0.073 Uiso 1 1 calc R
H29B H 0.8992 0.0348 0.5394 0.073 Uiso 1 1 calc R
H29C H 0.8739 -0.0074 0.4657 0.073 Uiso 1 1 calc R
C30 C 0.66372(16) 0.08443(10) 0.17941(10) 0.0210(4) Uani 1 1 d .
C31 C 0.72291(18) 0.03754(10) 0.22056(11) 0.0247(4) Uani 1 1 d .
C32 C 0.82467(18) 0.01562(11) 0.20214(12) 0.0276(4) Uani 1 1 d .
C33 C 0.87066(17) 0.04006(11) 0.14069(12) 0.0274(4) Uani 1 1 d .
C34 C 0.81405(17) 0.08573(11) 0.09803(11) 0.0251(4) Uani 1 1 d .
C35 C 0.71242(16) 0.10715(10) 0.11705(11) 0.0220(4) Uani 1 1 d .
C36 C 0.47275(16) 0.09716(10) 0.14433(10) 0.0206(4) Uani 1 1 d .
C37 C 0.45706(16) 0.03793(10) 0.10924(11) 0.0230(4) Uani 1 1 d .
C38 C 0.37592(18) 0.02748(11) 0.05115(11) 0.0250(4) Uani 1 1 d .
C39 C 0.30373(18) 0.07552(12) 0.02680(11) 0.0272(4) Uani 1 1 d .
C40 C 0.31392(17) 0.13416(11) 0.06108(11) 0.0249(4) Uani 1 1 d .
C41 C 0.39627(17) 0.14374(10) 0.11902(11) 0.0226(4) Uani 1 1 d .
C42 C 0.4882(2) 0.32405(11) 0.39889(12) 0.0295(5) Uani 1 1 d .
H42A H 0.4618 0.3681 0.3996 0.044 Uiso 1 1 calc R
H42B H 0.5494 0.3182 0.4381 0.044 Uiso 1 1 calc R
H42C H 0.4270 0.2951 0.4076 0.044 Uiso 1 1 calc R
C43 C 0.42963(19) 0.33838(12) 0.24113(13) 0.0314(5) Uani 1 1 d .
H43A H 0.3607 0.3141 0.2438 0.047 Uiso 1 1 calc R
H43B H 0.4540 0.3348 0.1909 0.047 Uiso 1 1 calc R
H43C H 0.4162 0.3832 0.2523 0.047 Uiso 1 1 calc R
C44 C 0.6805(2) 0.37951(13) 0.23029(13) 0.0371(6) Uani 1 1 d .
H44 H 0.6342 0.3670 0.1871 0.044 Uiso 1 1 calc R
C45 C 0.7739(2) 0.41648(13) 0.22292(13) 0.0410(6) Uani 1 1 d .
H45 H 0.7909 0.4296 0.1748 0.049 Uiso 1 1 calc R
C46 C 0.8424(2) 0.43441(13) 0.28518(14) 0.0380(6) Uani 1 1 d .
H46 H 0.9073 0.4590 0.2798 0.046 Uiso 1 1 calc R
C47 C 0.8163(2) 0.41659(12) 0.35546(13) 0.0339(5) Uani 1 1 d .
H47 H 0.8629 0.4294 0.3984 0.041 Uiso 1 1 calc R
C48 C 0.72220(19) 0.37999(11) 0.36342(12) 0.0292(5) Uani 1 1 d .
H48 H 0.7042 0.3682 0.4118 0.035 Uiso 1 1 calc R

loop_
_atom_site_aniso_label
_atom_site_aniso_U_11
_atom_site_aniso_U_22
_atom_site_aniso_U_33
_atom_site_aniso_U_23
_atom_site_aniso_U_13
_atom_site_aniso_U_12
W1 0.01906(4) 0.02820(5) 0.01200(4) -0.00317(3) 0.00287(2) -0.00739(3)
P1 0.0287(3) 0.0270(3) 0.0174(2) -0.00289(19) 0.00302(19) -0.0119(2)
F1 0.0311(6) 0.0263(6) 0.0224(6) -0.0052(5) -0.0027(5) -0.0009(5)
F10 0.0306(6) 0.0350(7) 0.0177(5) 0.0053(5) 0.0039(5) 0.0083(5)
F4 0.0354(7) 0.0337(7) 0.0254(6) -0.0130(5) 0.0001(5) -0.0059(6)
F5 0.0267(6) 0.0282(7) 0.0295(7) -0.0064(5) -0.0016(5) 0.0012(5)
F6 0.0418(8) 0.0369(8) 0.0237(6) 0.0093(5) 0.0049(6) -0.0011(6)
F2 0.0337(7) 0.0390(8) 0.0229(6) 0.0006(5) -0.0065(5) 0.0054(6)
F3 0.0360(7) 0.0462(8) 0.0230(6) -0.0074(6) -0.0115(5) -0.0033(6)
F9 0.0310(7) 0.0490(9) 0.0247(6) 0.0031(6) 0.0121(5) 0.0020(6)
F7 0.0416(8) 0.0380(8) 0.0358(8) 0.0060(6) -0.0076(6) 0.0119(6)
F8 0.0249(7) 0.0519(9) 0.0377(8) -0.0062(7) 0.0013(6) 0.0136(6)
O1 0.0351(8) 0.0372(9) 0.0177(7) -0.0035(6) 0.0061(6) -0.0139(7)
O2 0.0182(6) 0.0267(7) 0.0150(6) 0.0000(5) 0.0035(5) -0.0031(5)
N1 0.0187(7) 0.0300(9) 0.0156(7) -0.0044(6) 0.0020(6) -0.0021(6)
C1 0.0203(9) 0.0402(12) 0.0174(9) -0.0075(8) 0.0052(7) -0.0081(8)
C49 0.0330(11) 0.0281(11) 0.0215(9) -0.0034(8) 0.0034(8) -0.0141(8)
C2 0.0183(9) 0.0547(15) 0.0274(11) -0.0137(10) 0.0021(8) -0.0092(9)
C3 0.0227(10) 0.0444(14) 0.0317(11) -0.0108(10) -0.0026(8) -0.0049(9)
C4 0.0304(13) 0.103(3) 0.0339(13) -0.0113(15) 0.0123(11) -0.0318(15)
C5 0.0209(11) 0.0629(19) 0.074(2) -0.0358(17) -0.0004(12) -0.0022(11)
C6 0.0185(8) 0.0254(10) 0.0148(8) -0.0003(7) 0.0038(6) -0.0031(7)
C7 0.0201(9) 0.0277(10) 0.0168(8) 0.0011(7) 0.0036(7) 0.0002(7)
C8 0.0284(10) 0.0371(12) 0.0168(9) 0.0057(8) 0.0060(8) 0.0048(9)
C9 0.0282(10) 0.0401(12) 0.0228(10) 0.0037(9) 0.0130(8) 0.0043(9)
C10 0.0211(9) 0.0341(12) 0.0248(10) 0.0022(8) 0.0063(7) 0.0021(8)
C11 0.0193(8) 0.0261(10) 0.0183(8) 0.0008(7) 0.0013(7) -0.0021(7)
C12 0.0164(8) 0.0342(11) 0.0197(9) 0.0035(8) 0.0010(7) -0.0035(7)
C13 0.0190(9) 0.0365(12) 0.0224(9) 0.0012(8) 0.0026(7) -0.0037(8)
C14 0.0212(9) 0.0497(14) 0.0211(10) -0.0002(9) 0.0007(8) -0.0076(9)
C15 0.0163(9) 0.0515(14) 0.0233(10) 0.0099(9) 0.0002(7) -0.0045(9)
C16 0.0212(9) 0.0384(12) 0.0301(11) 0.0113(9) 0.0013(8) -0.0017(8)
C17 0.0183(9) 0.0349(12) 0.0261(10) 0.0050(8) 0.0008(7) -0.0036(8)
C18 0.0322(11) 0.0363(12) 0.0252(10) -0.0029(9) -0.0004(9) -0.0044(9)
C19 0.0252(11) 0.0652(18) 0.0273(11) 0.0139(11) -0.0048(9) -0.0041(11)
C20 0.0328(12) 0.0324(12) 0.0342(12) 0.0028(9) -0.0023(9) 0.0018(9)
C21 0.0210(9) 0.0328(11) 0.0145(8) 0.0034(7) 0.0031(7) 0.0016(8)
C22 0.0271(10) 0.0412(13) 0.0145(8) 0.0000(8) 0.0024(7) 0.0008(9)
C23 0.0249(10) 0.0510(15) 0.0190(9) 0.0009(9) -0.0035(8) 0.0010(9)
C24 0.0243(10) 0.0510(15) 0.0253(11) 0.0070(10) 0.0020(8) 0.0074(10)
C25 0.0269(10) 0.0351(12) 0.0229(10) 0.0036(8) 0.0052(8) 0.0050(8)
C26 0.0238(9) 0.0336(11) 0.0169(9) 0.0039(8) 0.0038(7) 0.0010(8)
C27 0.0274(10) 0.0298(11) 0.0263(10) 0.0019(8) 0.0026(8) -0.0004(8)
C28 0.0385(13) 0.0459(14) 0.0221(10) -0.0069(9) -0.0023(9) -0.0017(10)
C29 0.0294(12) 0.068(2) 0.0465(16) 0.0057(14) -0.0038(11) 0.0166(13)
C30 0.0203(8) 0.0268(10) 0.0158(8) -0.0033(7) 0.0005(7) -0.0019(7)
C31 0.0279(10) 0.0277(10) 0.0183(9) 0.0010(7) 0.0014(7) -0.0020(8)
C32 0.0282(10) 0.0275(11) 0.0254(10) -0.0004(8) -0.0066(8) 0.0030(8)
C33 0.0202(9) 0.0351(12) 0.0264(10) -0.0070(9) -0.0003(8) 0.0042(8)
C34 0.0227(9) 0.0344(11) 0.0184(9) -0.0022(8) 0.0037(7) -0.0015(8)
C35 0.0210(9) 0.0283(10) 0.0163(8) -0.0008(7) -0.0009(7) 0.0009(7)
C36 0.0189(8) 0.0295(10) 0.0138(8) -0.0039(7) 0.0033(6) -0.0025(7)
C37 0.0209(9) 0.0283(10) 0.0201(9) -0.0045(7) 0.0032(7) -0.0007(7)
C38 0.0254(10) 0.0302(11) 0.0196(9) -0.0083(8) 0.0027(7) -0.0049(8)
C39 0.0250(10) 0.0395(12) 0.0166(9) -0.0052(8) -0.0011(7) -0.0045(8)
C40 0.0238(9) 0.0336(11) 0.0169(9) -0.0005(8) -0.0010(7) 0.0009(8)
C41 0.0244(9) 0.0269(10) 0.0164(8) -0.0048(7) 0.0015(7) -0.0031(7)
C42 0.0361(12) 0.0311(11) 0.0220(10) -0.0041(8) 0.0066(8) -0.0116(9)
C43 0.0320(11) 0.0354(12) 0.0263(11) -0.0006(9) 0.0004(9) -0.0107(9)
C44 0.0462(14) 0.0440(14) 0.0204(10) 0.0006(9) -0.0002(9) -0.0262(11)
C45 0.0528(15) 0.0472(15) 0.0235(11) 0.0018(10) 0.0056(10) -0.0287(12)
C46 0.0404(13) 0.0400(14) 0.0342(12) -0.0018(10) 0.0069(10) -0.0226(11)
C47 0.0366(12) 0.0399(13) 0.0248(10) -0.0054(9) 0.0006(9) -0.0188(10)
C48 0.0351(11) 0.0321(11) 0.0207(10) -0.0033(8) 0.0039(8) -0.0125(9)

loop_
_atom_type_symbol
_atom_type_description
_atom_type_scat_dispersion_real
_atom_type_scat_dispersion_imag
_atom_type_scat_source
C C 0.0033 0.0016 'International Tables Vol C Tables 4.2.6.8 and 6.1.1.4'
H H 0.0000 0.0000 'International Tables Vol C Tables 4.2.6.8 and 6.1.1.4'
F F 0.0171 0.0103 'International Tables Vol C Tables 4.2.6.8 and 6.1.1.4'
N N 0.0061 0.0033 'International Tables Vol C Tables 4.2.6.8 and 6.1.1.4'
O O 0.0106 0.0060 'International Tables Vol C Tables 4.2.6.8 and 6.1.1.4'
P P 0.1023 0.0942 'International Tables Vol C Tables 4.2.6.8 and 6.1.1.4'
W W -0.8490 6.8722 'International Tables Vol C Tables 4.2.6.8 and 6.1.1.4'

loop_
_geom_angle_atom_site_label_1
_geom_angle_atom_site_label_2
_geom_angle_atom_site_label_3
_geom_angle
O1 W1 C1 100.78(8)
O1 W1 O2 149.34(7)
C1 W1 O2 107.73(7)
O1 W1 N1 95.46(7)
C1 W1 N1 101.63(8)
O2 W1 N1 89.72(6)
O1 W1 P1 78.51(6)
C1 W1 P1 97.58(7)
O2 W1 P1 86.67(4)
N1 W1 P1 160.64(5)
C42 P1 C43 104.76(12)
C42 P1 C49 105.53(10)
C43 P1 C49 103.38(11)
C42 P1 W1 123.29(8)
C43 P1 W1 105.09(8)
C49 P1 W1 112.79(8)
C6 O2 W1 154.02(12)
C36 N1 C30 112.29(15)
C36 N1 W1 123.08(13)
C30 N1 W1 114.31(12)
C2 C1 W1 141.07(17)
C2 C1 H1 112.0(16)
W1 C1 H1 106.9(16)
C48 C49 C44 119.0(2)
C48 C49 P1 121.29(16)
C44 C49 P1 119.58(16)
C4 C2 C1 112.4(2)
C4 C2 C3 109.2(2)
C1 C2 C3 107.80(18)
C4 C2 C5 110.2(2)
C1 C2 C5 109.1(2)
C3 C2 C5 108.0(2)
C2 C3 H3A 109.5
C2 C3 H3B 109.5
H3A C3 H3B 109.5
C2 C3 H3C 109.5
H3A C3 H3C 109.5
H3B C3 H3C 109.5
C2 C4 H4A 109.5
C2 C4 H4B 109.5
H4A C4 H4B 109.5
C2 C4 H4C 109.5
H4A C4 H4C 109.5
H4B C4 H4C 109.5
C2 C5 H5A 109.5
C2 C5 H5B 109.5
H5A C5 H5B 109.5
C2 C5 H5C 109.5
H5A C5 H5C 109.5
H5B C5 H5C 109.5
O2 C6 C7 118.87(17)
O2 C6 C11 121.25(17)
C7 C6 C11 119.87(17)
C8 C7 C6 118.88(18)
C8 C7 C21 117.20(18)
C6 C7 C21 123.84(17)
C9 C8 C7 121.85(19)
C9 C8 H8 119.1
C7 C8 H8 119.1
C8 C9 C10 118.85(19)
C8 C9 H9 120.6
C10 C9 H9 120.6
C9 C10 C11 121.95(19)
C9 C10 H10 119.0
C11 C10 H10 119.0
C10 C11 C6 118.44(18)
C10 C11 C12 117.40(18)
C6 C11 C12 124.10(17)
C17 C12 C13 119.39(19)
C17 C12 C11 121.58(19)
C13 C12 C11 118.64(19)
C14 C13 C12 119.2(2)
C14 C13 C18 119.4(2)
C12 C13 C18 121.26(19)
C13 C14 C15 121.8(2)
C13 C14 H14 119.1
C15 C14 H14 119.1
C16 C15 C14 118.1(2)
C16 C15 C19 121.9(2)
C14 C15 C19 119.9(2)
C15 C16 C17 122.2(2)
C15 C16 H16 118.9
C17 C16 H16 118.9
C12 C17 C16 119.1(2)
C12 C17 C20 123.21(19)
C16 C17 C20 117.6(2)
C13 C18 H18A 109.5
C13 C18 H18B 109.5
H18A C18 H18B 109.5
C13 C18 H18C 109.5
H18A C18 H18C 109.5
H18B C18 H18C 109.5
C15 C19 H19A 109.5
C15 C19 H19B 109.5
H19A C19 H19B 109.5
C15 C19 H19C 109.5
H19A C19 H19C 109.5
H19B C19 H19C 109.5
C17 C20 H20A 109.5
C17 C20 H20B 109.5
H20A C20 H20B 109.5
C17 C20 H20C 109.5
H20A C20 H20C 109.5
H20B C20 H20C 109.5
C26 C21 C22 119.44(19)
C26 C21 C7 120.04(18)
C22 C21 C7 120.29(19)
C23 C22 C21 119.3(2)
C23 C22 C28 118.4(2)
C21 C22 C28 122.1(2)
C24 C23 C22 122.0(2)
C24 C23 H23 119.0
C22 C23 H23 119.0
C23 C24 C25 118.0(2)
C23 C24 C29 121.5(2)
C25 C24 C29 120.5(2)
C26 C25 C24 122.2(2)
C26 C25 H25 118.9
C24 C25 H25 118.9
C25 C26 C21 119.1(2)
C25 C26 C27 119.2(2)
C21 C26 C27 121.66(19)
C26 C27 H27A 109.5
C26 C27 H27B 109.5
H27A C27 H27B 109.5
C26 C27 H27C 109.5
H27A C27 H27C 109.5
H27B C27 H27C 109.5
C22 C28 H28A 109.5
C22 C28 H28B 109.5
H28A C28 H28B 109.5
C22 C28 H28C 109.5
H28A C28 H28C 109.5
H28B C28 H28C 109.5
C24 C29 H29A 109.5
C24 C29 H29B 109.5
H29A C29 H29B 109.5
C24 C29 H29C 109.5
H29A C29 H29C 109.5
H29B C29 H29C 109.5
C31 C30 C35 115.91(18)
C31 C30 N1 122.48(18)
C35 C30 N1 121.61(18)
F6 C31 C32 118.23(19)
F6 C31 C30 119.59(19)
C32 C31 C30 122.18(19)
F7 C32 C31 120.0(2)
F7 C32 C33 119.9(2)
C31 C32 C33 120.0(2)
F8 C33 C34 120.2(2)
F8 C33 C32 120.3(2)
C34 C33 C32 119.52(19)
F9 C34 C33 119.95(19)
F9 C34 C35 120.23(19)
C33 C34 C35 119.82(19)
F10 C35 C34 117.90(18)
F10 C35 C30 119.58(17)
C34 C35 C30 122.51(19)
C41 C36 C37 114.82(17)
C41 C36 N1 122.92(18)
C37 C36 N1 122.24(19)
F5 C37 C38 117.28(18)
F5 C37 C36 120.08(17)
C38 C37 C36 122.6(2)
F4 C38 C39 119.82(18)
F4 C38 C37 119.8(2)
C39 C38 C37 120.4(2)
F3 C39 C38 120.6(2)
F3 C39 C40 120.4(2)
C38 C39 C40 119.04(19)
F2 C40 C39 119.79(18)
F2 C40 C41 120.5(2)
C39 C40 C41 119.6(2)
F1 C41 C40 117.73(19)
F1 C41 C36 118.83(17)
C40 C41 C36 123.39(19)
P1 C42 H42A 109.5
P1 C42 H42B 109.5
H42A C42 H42B 109.5
P1 C42 H42C 109.5
H42A C42 H42C 109.5
H42B C42 H42C 109.5
P1 C43 H43A 109.5
P1 C43 H43B 109.5
H43A C43 H43B 109.5
P1 C43 H43C 109.5
H43A C43 H43C 109.5
H43B C43 H43C 109.5
C45 C44 C49 120.3(2)
C45 C44 H44 119.8
C49 C44 H44 119.8
C46 C45 C44 120.3(2)
C46 C45 H45 119.8
C44 C45 H45 119.8
C45 C46 C47 119.9(2)
C45 C46 H46 120.0
C47 C46 H46 120.0
C46 C47 C48 120.1(2)
C46 C47 H47 119.9
C48 C47 H47 119.9
C47 C48 C49 120.3(2)
C47 C48 H48 119.9
C49 C48 H48 119.9

loop_
_geom_bond_atom_site_label_1
_geom_bond_atom_site_label_2
_geom_bond_distance
W1 O1 1.7102(15)
W1 C1 1.898(2)
W1 O2 1.9650(13)
W1 N1 2.1272(17)
W1 P1 2.5644(6)
P1 C42 1.814(2)
P1 C43 1.818(2)
P1 C49 1.819(2)
F1 C41 1.352(2)
F10 C35 1.339(2)
F4 C38 1.343(2)
F5 C37 1.347(2)
F6 C31 1.339(2)
F2 C40 1.335(2)
F3 C39 1.343(2)
F9 C34 1.343(2)
F7 C32 1.344(2)
F8 C33 1.343(2)
O2 C6 1.359(2)
N1 C36 1.402(2)
N1 C30 1.420(2)
C1 C2 1.523(3)
C1 H1 0.970(10)
C49 C48 1.393(3)
C49 C44 1.394(3)
C2 C4 1.518(4)
C2 C3 1.535(3)
C2 C5 1.542(4)
C3 H3A 0.9800
C3 H3B 0.9800
C3 H3C 0.9800
C4 H4A 0.9800
C4 H4B 0.9800
C4 H4C 0.9800
C5 H5A 0.9800
C5 H5B 0.9800
C5 H5C 0.9800
C6 C7 1.411(3)
C6 C11 1.415(3)
C7 C8 1.394(3)
C7 C21 1.496(3)
C8 C9 1.381(3)
C8 H8 0.9500
C9 C10 1.384(3)
C9 H9 0.9500
C10 C11 1.397(3)
C10 H10 0.9500
C11 C12 1.498(3)
C12 C17 1.402(3)
C12 C13 1.412(3)
C13 C14 1.393(3)
C13 C18 1.501(3)
C14 C15 1.397(4)
C14 H14 0.9500
C15 C16 1.374(3)
C15 C19 1.511(3)
C16 C17 1.404(3)
C16 H16 0.9500
C17 C20 1.511(3)
C18 H18A 0.9800
C18 H18B 0.9800
C18 H18C 0.9800
C19 H19A 0.9800
C19 H19B 0.9800
C19 H19C 0.9800
C20 H20A 0.9800
C20 H20B 0.9800
C20 H20C 0.9800
C21 C26 1.404(3)
C21 C22 1.407(3)
C22 C23 1.395(3)
C22 C28 1.503(3)
C23 C24 1.379(4)
C23 H23 0.9500
C24 C25 1.393(3)
C24 C29 1.512(3)
C25 C26 1.390(3)
C25 H25 0.9500
C26 C27 1.504(3)
C27 H27A 0.9800
C27 H27B 0.9800
C27 H27C 0.9800
C28 H28A 0.9800
C28 H28B 0.9800
C28 H28C 0.9800
C29 H29A 0.9800
C29 H29B 0.9800
C29 H29C 0.9800
C30 C31 1.389(3)
C30 C35 1.398(3)
C31 C32 1.379(3)
C32 C33 1.381(3)
C33 C34 1.370(3)
C34 C35 1.378(3)
C36 C41 1.391(3)
C36 C37 1.400(3)
C37 C38 1.381(3)
C38 C39 1.377(3)
C39 C40 1.378(3)
C40 C41 1.385(3)
C42 H42A 0.9800
C42 H42B 0.9800
C42 H42C 0.9800
C43 H43A 0.9800
C43 H43B 0.9800
C43 H43C 0.9800
C44 C45 1.384(3)
C44 H44 0.9500
C45 C46 1.380(3)
C45 H45 0.9500
C46 C47 1.383(3)
C46 H46 0.9500
C47 C48 1.388(3)
C47 H47 0.9500
C48 H48 0.9500
